data_7201535
loop_
_publ_author_name
'Schmidtmann, Marc'
'Wilson, Chick C.'

_publ_section_title
;
 Hydrogen transfer in pentachlorophenol -- dimethylpyridine complexes
;
_journal_issue 2
_journal_name_full CrystEngComm
_journal_page_first 177
_journal_paper_doi 10.1039/b709110a
_journal_volume 10
_journal_year 2008
_chemical_formula_sum 'C19 H11 Cl10 N O2'
_chemical_formula_weight 639.79
_chemical_name_systematic
;
?
;
_space_group_IT_number 2
_symmetry_cell_setting triclinic
_symmetry_space_group_name_Hall '-P 1'
_symmetry_space_group_name_H-M 'P -1'
_atom_sites_solution_hydrogens difmap
_atom_sites_solution_primary direct
_atom_sites_solution_secondary difmap
_audit_creation_method SHELXL-97
_cell_angle_alpha 76.399(2)
_cell_angle_beta 86.657(2)
_cell_angle_gamma 85.458(2)
_cell_formula_units_Z 4
_cell_length_a 11.7771(5)
_cell_length_b 12.4154(5)
_cell_length_c 16.9000(7)
_cell_measurement_reflns_used 9908
_cell_measurement_temperature 100(2)
_cell_measurement_theta_max 30.09
_cell_measurement_theta_min 2.42
_cell_volume 2392.23(17)
_computing_cell_refinement 'Bruker AXS SAINT V7.34A'
_computing_data_collection 'Bruker AXS X8 Apex2'
_computing_data_reduction 'Bruker AXS SAINT V7.34A'
_computing_molecular_graphics 'Bruker AXS XP'
_computing_structure_refinement 'SHELXL-97 (Sheldrick, 1997)'
_computing_structure_solution 'SHELXS-97 (Sheldrick, 1990)'
_diffrn_ambient_temperature 100(2)
_diffrn_measured_fraction_theta_full 1.000
_diffrn_measured_fraction_theta_max 1.000
_diffrn_measurement_device_type 'CCD area detector'
_diffrn_measurement_method 'phi and omega scans'
_diffrn_radiation_monochromator graphite
_diffrn_radiation_source 'fine-focus sealed tube'
_diffrn_radiation_type MoK\a
_diffrn_radiation_wavelength 0.71073
_diffrn_reflns_av_R_equivalents 0.0310
_diffrn_reflns_av_sigmaI/netI 0.0395
_diffrn_reflns_limit_h_max 16
_diffrn_reflns_limit_h_min -16
_diffrn_reflns_limit_k_max 17
_diffrn_reflns_limit_k_min -17
_diffrn_reflns_limit_l_max 19
_diffrn_reflns_limit_l_min -23
_diffrn_reflns_number 38411
_diffrn_reflns_theta_full 30.00
_diffrn_reflns_theta_max 30.00
_diffrn_reflns_theta_min 1.24
_exptl_absorpt_coefficient_mu 1.186
_exptl_absorpt_correction_type multi-scan
_exptl_absorpt_process_details 'SADABS V2.10 (Sheldrick, 2003)'
_exptl_crystal_colour colorless
_exptl_crystal_density_diffrn 1.776
_exptl_crystal_density_method 'not measured'
_exptl_crystal_description block
_exptl_crystal_F_000 1272
_refine_diff_density_max 0.467
_refine_diff_density_min -0.341
_refine_diff_density_rms 0.076
_refine_ls_extinction_method none
_refine_ls_goodness_of_fit_ref 1.023
_refine_ls_hydrogen_treatment mixed
_refine_ls_matrix_type full
_refine_ls_number_parameters 597
_refine_ls_number_reflns 13942
_refine_ls_number_restraints 0
_refine_ls_restrained_S_all 1.023
_refine_ls_R_factor_all 0.0435
_refine_ls_R_factor_gt 0.0309
_refine_ls_shift/su_max 0.001
_refine_ls_shift/su_mean 0.000
_refine_ls_structure_factor_coef Fsqd
_refine_ls_weighting_details 'calc w=1/[\s^2^(Fo^2^)+(0.0300P)^2^+0.4000P] where P=(Fo^2^+2Fc^2^)/3'
_refine_ls_weighting_scheme calc
_refine_ls_wR_factor_gt 0.0666
_refine_ls_wR_factor_ref 0.0722
_reflns_number_gt 11189
_reflns_number_total 13942
_reflns_threshold_expression >2sigma(I)
_cod_data_source_file b709110a.txt
_cod_data_source_block 34lpcp
_cod_database_code 7201535

loop_
_symmetry_equiv_pos_as_xyz
'x, y, z'
'-x, -y, -z'

loop_
_atom_site_label
_atom_site_type_symbol
_atom_site_fract_x
_atom_site_fract_y
_atom_site_fract_z
_atom_site_U_iso_or_equiv
_atom_site_adp_type
_atom_site_occupancy
_atom_site_symmetry_multiplicity
_atom_site_calc_flag
_atom_site_refinement_flags
_atom_site_disorder_assembly
_atom_site_disorder_group
Cl1 Cl -0.33267(4) -0.39147(4) 0.69191(3) 0.02182(9) Uani 1 1 d . . .
Cl2 Cl -0.26679(4) -0.48320(3) 0.53571(3) 0.02100(9) Uani 1 1 d . . .
Cl3 Cl -0.05910(4) -0.39321(4) 0.42223(3) 0.02374(9) Uani 1 1 d . . .
Cl4 Cl 0.08806(4) -0.22225(4) 0.47000(3) 0.02668(10) Uani 1 1 d . . .
Cl5 Cl 0.01703(4) -0.12601(4) 0.62080(3) 0.02100(9) Uani 1 1 d . . .
Cl6 Cl 0.08535(4) -0.16086(3) 0.93867(3) 0.02184(9) Uani 1 1 d . . .
Cl7 Cl 0.24765(4) -0.33997(4) 1.04656(3) 0.02382(9) Uani 1 1 d . . .
Cl8 Cl 0.25362(4) -0.58748(4) 1.03404(3) 0.02563(10) Uani 1 1 d . . .
Cl9 Cl 0.11245(4) -0.65019(3) 0.90318(3) 0.02287(9) Uani 1 1 d . . .
Cl10 Cl -0.05076(4) -0.46889(4) 0.79569(3) 0.02426(9) Uani 1 1 d . . .
Cl11 Cl 0.16300(4) 0.08972(4) 0.66129(2) 0.02165(9) Uani 1 1 d . . .
Cl12 Cl 0.24989(4) 0.00646(4) 0.50712(2) 0.02111(9) Uani 1 1 d . . .
Cl13 Cl 0.46022(4) 0.11011(4) 0.40207(2) 0.02158(9) Uani 1 1 d . . .
Cl14 Cl 0.58255(4) 0.29411(4) 0.45596(3) 0.02523(10) Uani 1 1 d . . .
Cl15 Cl 0.49246(4) 0.37724(3) 0.60975(3) 0.02026(9) Uani 1 1 d . . .
Cl16 Cl 0.19335(4) 0.06768(4) 1.01032(2) 0.02088(9) Uani 1 1 d . . .
Cl17 Cl 0.34281(4) -0.12740(3) 1.11599(2) 0.01911(8) Uani 1 1 d . . .
Cl18 Cl 0.54606(4) -0.24457(4) 1.03443(3) 0.02165(9) Uani 1 1 d . . .
Cl19 Cl 0.60393(3) -0.16030(3) 0.84795(2) 0.01901(8) Uani 1 1 d . . .
Cl20 Cl 0.45773(4) 0.03846(4) 0.74590(2) 0.01924(8) Uani 1 1 d . . .
O1 O -0.18237(10) -0.22616(10) 0.71672(7) 0.0176(2) Uani 1 1 d . . .
O2 O -0.04417(12) -0.24304(11) 0.83078(8) 0.0236(3) Uani 1 1 d . . .
H2 H -0.081(2) -0.258(2) 0.7985(15) 0.056(8) Uiso 1 1 d . . .
O3 O 0.29480(10) 0.26007(10) 0.69676(7) 0.0176(2) Uani 1 1 d . . .
O4 O 0.26909(10) 0.13165(10) 0.84330(7) 0.0188(3) Uani 1 1 d . . .
H4 H 0.286(2) 0.157(2) 0.7943(17) 0.068(9) Uiso 1 1 d . . .
N1 N -0.18430(12) -0.01551(13) 0.72144(9) 0.0192(3) Uani 1 1 d . . .
H1 H -0.1826(19) -0.087(2) 0.7178(13) 0.043(7) Uiso 1 1 d . . .
N2 N 0.29276(13) 0.45318(13) 0.72588(9) 0.0213(3) Uani 1 1 d . . .
H3 H 0.292(2) 0.381(2) 0.7094(16) 0.067(9) Uiso 1 1 d . . .
C1 C -0.15529(14) -0.26321(13) 0.65119(10) 0.0150(3) Uani 1 1 d . . .
C2 C -0.21746(14) -0.34396(14) 0.62925(10) 0.0157(3) Uani 1 1 d . . .
C3 C -0.18792(14) -0.38486(13) 0.55988(10) 0.0161(3) Uani 1 1 d . . .
C4 C -0.09445(14) -0.34621(14) 0.50965(10) 0.0176(3) Uani 1 1 d . . .
C5 C -0.03052(14) -0.26776(14) 0.52977(10) 0.0177(3) Uani 1 1 d . . .
C6 C -0.06115(14) -0.22677(14) 0.59867(10) 0.0165(3) Uani 1 1 d . . .
C7 C 0.02258(14) -0.32449(14) 0.87412(10) 0.0167(3) Uani 1 1 d . . .
C8 C 0.09119(14) -0.29728(14) 0.93083(10) 0.0168(3) Uani 1 1 d . . .
C9 C 0.16283(14) -0.37745(14) 0.97905(10) 0.0169(3) Uani 1 1 d . . .
C10 C 0.16796(14) -0.48745(14) 0.97244(10) 0.0172(3) Uani 1 1 d . . .
C11 C 0.10196(14) -0.51569(14) 0.91518(10) 0.0164(3) Uani 1 1 d . . .
C12 C 0.03044(14) -0.43510(14) 0.86704(10) 0.0165(3) Uani 1 1 d . . .
C13 C 0.33031(14) 0.23044(13) 0.62926(9) 0.0149(3) Uani 1 1 d . . .
C14 C 0.27762(14) 0.14759(14) 0.60279(9) 0.0149(3) Uani 1 1 d . . .
C15 C 0.31716(14) 0.11021(14) 0.53410(10) 0.0158(3) Uani 1 1 d . . .
C16 C 0.41085(14) 0.15580(14) 0.48766(9) 0.0161(3) Uani 1 1 d . . .
C17 C 0.46494(14) 0.23791(14) 0.51171(10) 0.0160(3) Uani 1 1 d . . .
C18 C 0.42498(14) 0.27404(13) 0.58093(10) 0.0154(3) Uani 1 1 d . . .
C19 C 0.33416(13) 0.04527(13) 0.88335(9) 0.0143(3) Uani 1 1 d . . .
C20 C 0.30836(14) 0.00493(14) 0.96683(9) 0.0150(3) Uani 1 1 d . . .
C21 C 0.37377(14) -0.08305(14) 1.01307(9) 0.0149(3) Uani 1 1 d . . .
C22 C 0.46532(14) -0.13554(13) 0.97728(9) 0.0150(3) Uani 1 1 d . . .
C23 C 0.49113(13) -0.09774(14) 0.89404(10) 0.0147(3) Uani 1 1 d . . .
C24 C 0.42599(14) -0.00869(14) 0.84838(9) 0.0147(3) Uani 1 1 d . . .
C25 C -0.10623(15) 0.01651(15) 0.76457(10) 0.0202(4) Uani 1 1 d . . .
H25A H -0.0516 -0.0372 0.7926 0.024 Uiso 1 1 calc R . .
C26 C -0.10391(14) 0.12615(15) 0.76886(10) 0.0183(3) Uani 1 1 d . . .
C27 C -0.18565(15) 0.20361(14) 0.72707(10) 0.0184(3) Uani 1 1 d . . .
C28 C -0.26581(15) 0.16658(15) 0.68336(10) 0.0215(4) Uani 1 1 d . . .
H28A H -0.3221 0.2178 0.6549 0.026 Uiso 1 1 calc R . .
C29 C -0.26345(15) 0.05661(16) 0.68142(10) 0.0206(4) Uani 1 1 d . . .
H29A H -0.3180 0.0318 0.6517 0.025 Uiso 1 1 calc R . .
C30 C -0.01740(16) 0.15898(18) 0.81878(12) 0.0293(4) Uani 1 1 d . . .
H30A H 0.0336 0.0941 0.8413 0.044 Uiso 1 1 calc R . .
H30B H -0.0563 0.1873 0.8634 0.044 Uiso 1 1 calc R . .
H30C H 0.0271 0.2170 0.7843 0.044 Uiso 1 1 calc R . .
C31 C -0.18930(18) 0.32363(15) 0.72928(11) 0.0276(4) Uani 1 1 d . . .
H31A H -0.1885 0.3300 0.7859 0.041 Uiso 1 1 calc R . .
H31B H -0.2591 0.3620 0.7046 0.041 Uiso 1 1 calc R . .
H31C H -0.1227 0.3574 0.6987 0.041 Uiso 1 1 calc R . .
C32 C 0.36430(16) 0.46216(15) 0.78261(11) 0.0232(4) Uani 1 1 d . . .
H32A H 0.4088 0.3980 0.8091 0.028 Uiso 1 1 calc R . .
C33 C 0.37551(15) 0.56192(15) 0.80384(10) 0.0212(4) Uani 1 1 d . . .
C34 C 0.30872(15) 0.65523(15) 0.76384(11) 0.0213(4) Uani 1 1 d . . .
C35 C 0.23411(15) 0.64303(15) 0.70587(11) 0.0239(4) Uani 1 1 d . . .
H35A H 0.1875 0.7052 0.6788 0.029 Uiso 1 1 calc R . .
C36 C 0.22776(15) 0.54097(16) 0.68777(11) 0.0234(4) Uani 1 1 d . . .
H36A H 0.1770 0.5331 0.6481 0.028 Uiso 1 1 calc R . .
C37 C 0.45864(18) 0.56784(17) 0.86684(12) 0.0302(4) Uani 1 1 d . . .
H37A H 0.4961 0.4940 0.8875 0.045 Uiso 1 1 calc R . .
H37B H 0.4178 0.5934 0.9119 0.045 Uiso 1 1 calc R . .
H37C H 0.5161 0.6199 0.8421 0.045 Uiso 1 1 calc R . .
C38 C 0.31946(18) 0.76787(16) 0.78050(13) 0.0313(4) Uani 1 1 d . . .
H38A H 0.2590 0.8200 0.7535 0.047 Uiso 1 1 calc R . .
H38B H 0.3940 0.7946 0.7595 0.047 Uiso 1 1 calc R . .
H38C H 0.3124 0.7623 0.8394 0.047 Uiso 1 1 calc R . .

loop_
_atom_site_aniso_label
_atom_site_aniso_U_11
_atom_site_aniso_U_22
_atom_site_aniso_U_33
_atom_site_aniso_U_23
_atom_site_aniso_U_13
_atom_site_aniso_U_12
Cl1 0.0197(2) 0.0185(2) 0.0272(2) -0.00476(17) 0.00384(16) -0.00617(16)
Cl2 0.0244(2) 0.0158(2) 0.0246(2) -0.00544(16) -0.00664(16) -0.00544(16)
Cl3 0.0285(2) 0.0259(2) 0.01954(19) -0.01037(17) -0.00087(17) -0.00280(18)
Cl4 0.0228(2) 0.0330(3) 0.0269(2) -0.01151(19) 0.00813(18) -0.01063(19)
Cl5 0.01849(19) 0.0199(2) 0.0277(2) -0.01030(17) 0.00088(16) -0.00699(16)
Cl6 0.0266(2) 0.0143(2) 0.0273(2) -0.00945(16) -0.00419(17) -0.00113(16)
Cl7 0.0248(2) 0.0245(2) 0.0251(2) -0.01002(17) -0.00756(17) -0.00165(17)
Cl8 0.0251(2) 0.0210(2) 0.0299(2) -0.00530(18) -0.00691(18) 0.00616(17)
Cl9 0.0288(2) 0.0130(2) 0.0280(2) -0.00759(16) 0.00062(18) -0.00121(16)
Cl10 0.0309(2) 0.0181(2) 0.0268(2) -0.00863(17) -0.00939(18) -0.00341(17)
Cl11 0.0231(2) 0.0231(2) 0.02094(19) -0.00802(16) 0.00560(16) -0.01082(17)
Cl12 0.0255(2) 0.0204(2) 0.02077(19) -0.00953(16) 0.00032(16) -0.00839(17)
Cl13 0.0251(2) 0.0229(2) 0.01807(19) -0.00791(16) 0.00397(16) -0.00370(17)
Cl14 0.0222(2) 0.0257(2) 0.0285(2) -0.00736(18) 0.00790(17) -0.00946(18)
Cl15 0.0198(2) 0.0172(2) 0.0259(2) -0.00765(16) -0.00146(16) -0.00571(16)
Cl16 0.0206(2) 0.0221(2) 0.01914(19) -0.00584(16) 0.00473(16) 0.00292(16)
Cl17 0.0246(2) 0.0193(2) 0.01306(17) -0.00268(15) 0.00217(15) -0.00474(16)
Cl18 0.0233(2) 0.0174(2) 0.02106(19) 0.00084(16) -0.00235(16) 0.00296(16)
Cl19 0.01687(19) 0.0177(2) 0.02132(19) -0.00429(15) 0.00341(15) 0.00220(15)
Cl20 0.0211(2) 0.0214(2) 0.01300(17) -0.00175(15) 0.00235(15) 0.00247(16)
O1 0.0190(6) 0.0162(6) 0.0189(6) -0.0063(5) -0.0005(5) -0.0016(5)
O2 0.0316(7) 0.0139(6) 0.0268(7) -0.0059(5) -0.0119(6) 0.0013(5)
O3 0.0238(6) 0.0146(6) 0.0146(5) -0.0039(5) -0.0005(5) -0.0019(5)
O4 0.0189(6) 0.0201(7) 0.0151(6) -0.0020(5) 0.0002(5) 0.0048(5)
N1 0.0204(7) 0.0174(8) 0.0216(7) -0.0087(6) 0.0046(6) -0.0029(6)
N2 0.0281(8) 0.0159(8) 0.0217(7) -0.0080(6) 0.0047(6) -0.0056(6)
C1 0.0148(7) 0.0120(8) 0.0184(8) -0.0041(6) -0.0027(6) 0.0012(6)
C2 0.0137(7) 0.0137(8) 0.0189(8) -0.0013(6) -0.0016(6) -0.0021(6)
C3 0.0177(8) 0.0113(8) 0.0195(8) -0.0025(6) -0.0059(6) -0.0018(6)
C4 0.0206(8) 0.0170(8) 0.0164(7) -0.0061(6) -0.0029(6) 0.0001(7)
C5 0.0154(8) 0.0180(9) 0.0193(8) -0.0033(6) 0.0002(6) -0.0024(6)
C6 0.0162(8) 0.0139(8) 0.0206(8) -0.0050(6) -0.0029(6) -0.0029(6)
C7 0.0180(8) 0.0142(8) 0.0182(8) -0.0045(6) 0.0011(6) -0.0008(6)
C8 0.0189(8) 0.0133(8) 0.0195(8) -0.0067(6) 0.0026(6) -0.0024(6)
C9 0.0165(8) 0.0185(9) 0.0168(8) -0.0059(6) 0.0013(6) -0.0038(6)
C10 0.0156(8) 0.0164(8) 0.0182(8) -0.0029(6) 0.0021(6) 0.0013(6)
C11 0.0178(8) 0.0120(8) 0.0204(8) -0.0063(6) 0.0037(6) -0.0032(6)
C12 0.0178(8) 0.0165(8) 0.0168(7) -0.0060(6) 0.0009(6) -0.0054(6)
C13 0.0167(8) 0.0120(8) 0.0153(7) -0.0015(6) -0.0030(6) -0.0006(6)
C14 0.0169(8) 0.0142(8) 0.0128(7) -0.0011(6) -0.0008(6) -0.0028(6)
C15 0.0181(8) 0.0134(8) 0.0165(7) -0.0034(6) -0.0038(6) -0.0023(6)
C16 0.0193(8) 0.0142(8) 0.0145(7) -0.0029(6) -0.0009(6) -0.0002(6)
C17 0.0153(8) 0.0137(8) 0.0177(8) -0.0010(6) 0.0011(6) -0.0025(6)
C18 0.0165(8) 0.0113(8) 0.0189(8) -0.0031(6) -0.0039(6) -0.0028(6)
C19 0.0135(7) 0.0131(8) 0.0163(7) -0.0033(6) -0.0008(6) -0.0019(6)
C20 0.0144(7) 0.0158(8) 0.0158(7) -0.0066(6) 0.0021(6) -0.0010(6)
C21 0.0174(8) 0.0144(8) 0.0136(7) -0.0037(6) 0.0013(6) -0.0057(6)
C22 0.0160(8) 0.0119(8) 0.0164(7) -0.0015(6) -0.0015(6) -0.0016(6)
C23 0.0139(7) 0.0145(8) 0.0166(7) -0.0054(6) 0.0017(6) -0.0030(6)
C24 0.0166(8) 0.0149(8) 0.0128(7) -0.0033(6) 0.0023(6) -0.0037(6)
C25 0.0204(8) 0.0193(9) 0.0215(8) -0.0069(7) 0.0012(7) 0.0003(7)
C26 0.0168(8) 0.0226(9) 0.0169(8) -0.0079(7) 0.0041(6) -0.0039(7)
C27 0.0254(9) 0.0160(8) 0.0135(7) -0.0040(6) 0.0061(6) -0.0024(7)
C28 0.0245(9) 0.0226(9) 0.0153(8) -0.0029(7) 0.0006(7) 0.0049(7)
C29 0.0182(8) 0.0293(10) 0.0168(8) -0.0099(7) 0.0014(6) -0.0048(7)
C30 0.0243(10) 0.0371(12) 0.0324(10) -0.0189(9) -0.0020(8) -0.0046(8)
C31 0.0426(12) 0.0154(9) 0.0247(9) -0.0054(7) 0.0045(8) -0.0034(8)
C32 0.0311(10) 0.0174(9) 0.0205(8) -0.0033(7) 0.0017(7) -0.0034(7)
C33 0.0246(9) 0.0217(9) 0.0190(8) -0.0079(7) 0.0058(7) -0.0065(7)
C34 0.0235(9) 0.0186(9) 0.0246(9) -0.0112(7) 0.0091(7) -0.0066(7)
C35 0.0220(9) 0.0194(9) 0.0305(10) -0.0071(8) 0.0019(7) -0.0009(7)
C36 0.0223(9) 0.0237(10) 0.0258(9) -0.0085(7) 0.0012(7) -0.0051(7)
C37 0.0364(11) 0.0304(11) 0.0259(9) -0.0081(8) -0.0030(8) -0.0086(9)
C38 0.0340(11) 0.0219(10) 0.0427(12) -0.0165(9) 0.0041(9) -0.0074(8)

loop_
_atom_type_symbol
_atom_type_description
_atom_type_scat_dispersion_real
_atom_type_scat_dispersion_imag
_atom_type_scat_source
C C 0.0033 0.0016 'International Tables Vol C Tables 4.2.6.8 and 6.1.1.4'
H H 0.0000 0.0000 'International Tables Vol C Tables 4.2.6.8 and 6.1.1.4'
N N 0.0061 0.0033 'International Tables Vol C Tables 4.2.6.8 and 6.1.1.4'
O O 0.0106 0.0060 'International Tables Vol C Tables 4.2.6.8 and 6.1.1.4'
Cl Cl 0.1484 0.1585 'International Tables Vol C Tables 4.2.6.8 and 6.1.1.4'

loop_
_geom_angle_atom_site_label_1
_geom_angle_atom_site_label_2
_geom_angle_atom_site_label_3
_geom_angle
_geom_angle_site_symmetry_1
_geom_angle_site_symmetry_3
_geom_angle_publ_flag
C7 O2 H2 117(2) . . ?
C19 O4 H4 117.4(19) . . ?
C29 N1 C25 121.71(16) . . ?
C29 N1 H1 118.4(15) . . ?
C25 N1 H1 119.8(15) . . ?
C36 N2 C32 120.90(16) . . ?
C36 N2 H3 119.6(16) . . ?
C32 N2 H3 119.4(16) . . ?
O1 C1 C6 122.32(14) . . ?
O1 C1 C2 121.98(14) . . ?
C6 C1 C2 115.69(14) . . ?
C3 C2 C1 122.17(14) . . ?
C3 C2 Cl1 120.51(12) . . ?
C1 C2 Cl1 117.32(12) . . ?
C4 C3 C2 120.15(14) . . ?
C4 C3 Cl2 119.51(13) . . ?
C2 C3 Cl2 120.34(12) . . ?
C5 C4 C3 119.31(15) . . ?
C5 C4 Cl3 119.98(13) . . ?
C3 C4 Cl3 120.70(13) . . ?
C4 C5 C6 120.15(15) . . ?
C4 C5 Cl4 119.91(13) . . ?
C6 C5 Cl4 119.94(13) . . ?
C5 C6 C1 122.53(15) . . ?
C5 C6 Cl5 119.35(12) . . ?
C1 C6 Cl5 118.12(12) . . ?
O2 C7 C12 125.07(15) . . ?
O2 C7 C8 117.43(15) . . ?
C12 C7 C8 117.50(15) . . ?
C9 C8 C7 121.21(15) . . ?
C9 C8 Cl6 120.59(13) . . ?
C7 C8 Cl6 118.20(13) . . ?
C8 C9 C10 120.59(15) . . ?
C8 C9 Cl7 119.71(13) . . ?
C10 C9 Cl7 119.70(13) . . ?
C9 C10 C11 119.01(15) . . ?
C9 C10 Cl8 120.64(13) . . ?
C11 C10 Cl8 120.35(13) . . ?
C12 C11 C10 120.15(15) . . ?
C12 C11 Cl9 120.39(13) . . ?
C10 C11 Cl9 119.45(13) . . ?
C11 C12 C7 121.52(15) . . ?
C11 C12 Cl10 120.53(13) . . ?
C7 C12 Cl10 117.95(13) . . ?
O3 C13 C18 123.25(14) . . ?
O3 C13 C14 121.08(14) . . ?
C18 C13 C14 115.61(14) . . ?
C15 C14 C13 122.39(15) . . ?
C15 C14 Cl11 120.34(12) . . ?
C13 C14 Cl11 117.24(12) . . ?
C14 C15 C16 120.27(15) . . ?
C14 C15 Cl12 119.52(12) . . ?
C16 C15 Cl12 120.20(12) . . ?
C17 C16 C15 119.02(14) . . ?
C17 C16 Cl13 120.42(12) . . ?
C15 C16 Cl13 120.55(13) . . ?
C16 C17 C18 120.13(14) . . ?
C16 C17 Cl14 119.82(12) . . ?
C18 C17 Cl14 120.05(12) . . ?
C17 C18 C13 122.58(14) . . ?
C17 C18 Cl15 119.65(12) . . ?
C13 C18 Cl15 117.77(12) . . ?
O4 C19 C24 124.99(14) . . ?
O4 C19 C20 117.61(14) . . ?
C24 C19 C20 117.41(14) . . ?
C21 C20 C19 121.00(14) . . ?
C21 C20 Cl16 120.89(12) . . ?
C19 C20 Cl16 118.11(12) . . ?
C20 C21 C22 120.80(14) . . ?
C20 C21 Cl17 119.82(12) . . ?
C22 C21 Cl17 119.38(12) . . ?
C21 C22 C23 119.00(15) . . ?
C21 C22 Cl18 120.81(12) . . ?
C23 C22 Cl18 120.19(13) . . ?
C24 C23 C22 119.81(15) . . ?
C24 C23 Cl19 119.96(12) . . ?
C22 C23 Cl19 120.23(13) . . ?
C23 C24 C19 121.96(14) . . ?
C23 C24 Cl20 119.98(12) . . ?
C19 C24 Cl20 118.06(12) . . ?
N1 C25 C26 121.26(17) . . ?
N1 C25 H25A 119.4 . . ?
C26 C25 H25A 119.4 . . ?
C25 C26 C27 118.19(16) . . ?
C25 C26 C30 120.06(17) . . ?
C27 C26 C30 121.74(16) . . ?
C28 C27 C26 118.68(16) . . ?
C28 C27 C31 119.94(17) . . ?
C26 C27 C31 121.38(16) . . ?
C29 C28 C27 120.30(17) . . ?
C29 C28 H28A 119.9 . . ?
C27 C28 H28A 119.9 . . ?
N1 C29 C28 119.87(16) . . ?
N1 C29 H29A 120.1 . . ?
C28 C29 H29A 120.1 . . ?
C26 C30 H30A 109.5 . . ?
C26 C30 H30B 109.5 . . ?
H30A C30 H30B 109.5 . . ?
C26 C30 H30C 109.5 . . ?
H30A C30 H30C 109.5 . . ?
H30B C30 H30C 109.5 . . ?
C27 C31 H31A 109.5 . . ?
C27 C31 H31B 109.5 . . ?
H31A C31 H31B 109.5 . . ?
C27 C31 H31C 109.5 . . ?
H31A C31 H31C 109.5 . . ?
H31B C31 H31C 109.5 . . ?
N2 C32 C33 122.19(18) . . ?
N2 C32 H32A 118.9 . . ?
C33 C32 H32A 118.9 . . ?
C32 C33 C34 117.66(16) . . ?
C32 C33 C37 120.02(17) . . ?
C34 C33 C37 122.31(16) . . ?
C35 C34 C33 118.84(16) . . ?
C35 C34 C38 120.03(17) . . ?
C33 C34 C38 121.10(17) . . ?
C36 C35 C34 120.22(18) . . ?
C36 C35 H35A 119.9 . . ?
C34 C35 H35A 119.9 . . ?
N2 C36 C35 120.18(17) . . ?
N2 C36 H36A 119.9 . . ?
C35 C36 H36A 119.9 . . ?
C33 C37 H37A 109.5 . . ?
C33 C37 H37B 109.5 . . ?
H37A C37 H37B 109.5 . . ?
C33 C37 H37C 109.5 . . ?
H37A C37 H37C 109.5 . . ?
H37B C37 H37C 109.5 . . ?
C34 C38 H38A 109.5 . . ?
C34 C38 H38B 109.5 . . ?
H38A C38 H38B 109.5 . . ?
C34 C38 H38C 109.5 . . ?
H38A C38 H38C 109.5 . . ?
H38B C38 H38C 109.5 . . ?

loop_
_geom_bond_atom_site_label_1
_geom_bond_atom_site_label_2
_geom_bond_distance
_geom_bond_site_symmetry_2
_geom_bond_publ_flag
Cl1 C2 1.7250(16) . ?
Cl2 C3 1.7259(16) . ?
Cl3 C4 1.7296(17) . ?
Cl4 C5 1.7268(17) . ?
Cl5 C6 1.7307(16) . ?
Cl6 C8 1.7254(17) . ?
Cl7 C9 1.7240(16) . ?
Cl8 C10 1.7204(17) . ?
Cl9 C11 1.7229(17) . ?
Cl10 C12 1.7264(16) . ?
Cl11 C14 1.7262(16) . ?
Cl12 C15 1.7248(16) . ?
Cl13 C16 1.7285(16) . ?
Cl14 C17 1.7276(16) . ?
Cl15 C18 1.7350(16) . ?
Cl16 C20 1.7227(16) . ?
Cl17 C21 1.7229(16) . ?
Cl18 C22 1.7197(16) . ?
Cl19 C23 1.7250(16) . ?
Cl20 C24 1.7218(16) . ?
O1 C1 1.3096(19) . ?
O2 C7 1.330(2) . ?
O2 H2 0.78(3) . ?
O3 C13 1.3148(19) . ?
O4 C19 1.3359(19) . ?
O4 H4 0.83(3) . ?
N1 C29 1.336(2) . ?
N1 C25 1.344(2) . ?
N1 H1 0.91(2) . ?
N2 C36 1.336(2) . ?
N2 C32 1.342(2) . ?
N2 H3 1.00(3) . ?
C1 C6 1.413(2) . ?
C1 C2 1.415(2) . ?
C2 C3 1.399(2) . ?
C3 C4 1.395(2) . ?
C4 C5 1.390(2) . ?
C5 C6 1.395(2) . ?
C7 C12 1.402(2) . ?
C7 C8 1.404(2) . ?
C8 C9 1.390(2) . ?
C9 C10 1.393(2) . ?
C10 C11 1.398(2) . ?
C11 C12 1.391(2) . ?
C13 C18 1.409(2) . ?
C13 C14 1.412(2) . ?
C14 C15 1.391(2) . ?
C15 C16 1.394(2) . ?
C16 C17 1.392(2) . ?
C17 C18 1.393(2) . ?
C19 C24 1.402(2) . ?
C19 C20 1.406(2) . ?
C20 C21 1.390(2) . ?
C21 C22 1.397(2) . ?
C22 C23 1.398(2) . ?
C23 C24 1.393(2) . ?
C25 C26 1.382(2) . ?
C25 H25A 0.9500 . ?
C26 C27 1.401(2) . ?
C26 C30 1.498(2) . ?
C27 C28 1.399(2) . ?
C27 C31 1.496(2) . ?
C28 C29 1.371(3) . ?
C28 H28A 0.9500 . ?
C29 H29A 0.9500 . ?
C30 H30A 0.9800 . ?
C30 H30B 0.9800 . ?
C30 H30C 0.9800 . ?
C31 H31A 0.9800 . ?
C31 H31B 0.9800 . ?
C31 H31C 0.9800 . ?
C32 C33 1.386(2) . ?
C32 H32A 0.9500 . ?
C33 C34 1.403(3) . ?
C33 C37 1.506(3) . ?
C34 C35 1.395(3) . ?
C34 C38 1.506(2) . ?
C35 C36 1.380(2) . ?
C35 H35A 0.9500 . ?
C36 H36A 0.9500 . ?
C37 H37A 0.9800 . ?
C37 H37B 0.9800 . ?
C37 H37C 0.9800 . ?
C38 H38A 0.9800 . ?
C38 H38B 0.9800 . ?
C38 H38C 0.9800 . ?

loop_
_geom_hbond_atom_site_label_D
_geom_hbond_atom_site_label_H
_geom_hbond_atom_site_label_A
_geom_hbond_distance_DH
_geom_hbond_distance_HA
_geom_hbond_distance_DA
_geom_hbond_angle_DHA
_geom_hbond_site_symmetry_A
N1 H1 O1 0.91(2) 1.73(2) 2.6334(19) 177(2) .
O2 H2 O1 0.78(3) 1.83(3) 2.5554(17) 154(3) .
N2 H3 O3 1.00(3) 1.56(3) 2.5564(19) 172(2) .
O4 H4 O3 0.83(3) 1.84(3) 2.6266(16) 158(3) .
C25 H25A O2 0.95 2.48 3.193(2) 131.9 .
